data_1549951
loop_
_publ_author_name
'Al Garadi, Wedad'
'Ramli, Youssef'
'El Ghayati, Lhoussaine'
'El Hafi, Mohamed'
'Moussaif, Ahmed'
'Essassi, El Mokhtar'
'Mague, Joel T.'

_publ_section_title
;
 4-Phenyl-2,5,5a,6,7,8,9,9a-hexahydro-1<i>H</i>-1,5-benzodiazepine-2-thione
 ethanol monosolvate
;
_journal_coeditor_code HB4260
_journal_issue 9
_journal_name_full IUCrData
_journal_page_first x181276
_journal_paper_doi 10.1107/S2414314618012762
_journal_volume 3
_journal_year 2018
_chemical_formula_iupac 'C15 H18 N2 S, C2 H6 O'
_chemical_formula_moiety 'C15 H18 N2 S, C2 H6 O'
_chemical_formula_sum 'C17 H24 N2 O S'
_chemical_formula_weight 304.44
_chemical_name_systematic
;
4-Phenyl-2,5,5a,6,7,8,9,9a-hexahydro-1<i>H</i>-1,5-benzodiazepine-2-thione
ethanol monosolvate
;
_space_group_crystal_system monoclinic
_space_group_IT_number 14
_space_group_name_Hall '-P 2yn'
_space_group_name_H-M_alt 'P 1 21/n 1'
_symmetry_space_group_name_Hall '-P 2yn'
_symmetry_space_group_name_H-M 'P 1 21/n 1'
_atom_sites_solution_hydrogens mixed
_atom_sites_solution_primary direct
_atom_sites_solution_secondary difmap
_audit_creation_method SHELXL-2018/1
_cell_angle_alpha 90
_cell_angle_beta 95.8130(10)
_cell_angle_gamma 90
_cell_formula_units_Z 4
_cell_length_a 12.0255(2)
_cell_length_b 8.9303(2)
_cell_length_c 15.8822(3)
_cell_measurement_reflns_used 8452
_cell_measurement_temperature 298(2)
_cell_measurement_theta_max 70.144
_cell_measurement_theta_min 4.858
_cell_volume 1696.84(6)
_computing_cell_refinement
;
<i>SAINT</i> (Bruker, 2016)
;
_computing_data_collection
;
<i>APEX3</i> (Bruker, 2016)
;
_computing_data_reduction
;
<i>SAINT</i> (Bruker, 2016)
;
_computing_molecular_graphics
;
<i>Mercury</i> (Macrae <i>et al.</i>, 2008)
;
_computing_publication_material
;
<i>SHELXTL</i> (Sheldrick, 2008)
;
_computing_structure_refinement
;
<i>SHELXL2018/1</i> (Sheldrick, 2015<i>b</i>)
;
_computing_structure_solution
;
<i>SHELXT</i> (Sheldrick, 2015<i>a</i>)
;
_diffrn_ambient_temperature 298(2)
_diffrn_measured_fraction_theta_full 0.994
_diffrn_measured_fraction_theta_max 0.993
_diffrn_measurement_device_type 'Bruker D8 VENTURE PHOTON 100 CMOS'
_diffrn_measurement_method '\w scans'
_diffrn_radiation_type CuK\a
_diffrn_radiation_wavelength 1.54178
_diffrn_reflns_av_R_equivalents 0.0318
_diffrn_reflns_limit_h_max 14
_diffrn_reflns_limit_h_min -14
_diffrn_reflns_limit_k_max 10
_diffrn_reflns_limit_k_min -10
_diffrn_reflns_limit_l_max 17
_diffrn_reflns_limit_l_min -19
_diffrn_reflns_number 12459
_diffrn_reflns_theta_full 70.100
_diffrn_reflns_theta_max 70.138
_diffrn_reflns_theta_min 4.857
_exptl_absorpt_coefficient_mu 1.689
_exptl_absorpt_correction_T_max 0.93
_exptl_absorpt_correction_T_min 0.71
_exptl_absorpt_correction_type multi-scan
_exptl_absorpt_process_details
;
(<i>SADABS</i>; Krause <i>et al.</i>, 2015)
;
_exptl_crystal_colour colourless
_exptl_crystal_density_diffrn 1.192
_exptl_crystal_density_method 'not measured'
_exptl_crystal_description plate
_exptl_crystal_F_000 656
_exptl_crystal_size_max 0.215
_exptl_crystal_size_mid 0.126
_exptl_crystal_size_min 0.043
_refine_diff_density_max 0.301
_refine_diff_density_min -0.184
_refine_ls_extinction_method none
_refine_ls_goodness_of_fit_ref 1.073
_refine_ls_hydrogen_treatment constr
_refine_ls_matrix_type full
_refine_ls_number_parameters 199
_refine_ls_number_reflns 3209
_refine_ls_number_restraints 26
_refine_ls_restrained_S_all 1.081
_refine_ls_R_factor_all 0.0549
_refine_ls_R_factor_gt 0.0439
_refine_ls_shift/su_max 0.000
_refine_ls_shift/su_mean 0.000
_refine_ls_structure_factor_coef Fsqd
_refine_ls_weighting_details 'w=1/[\s^2^(Fo^2^)+(0.0531P)^2^+0.7241P] where P=(Fo^2^+2Fc^2^)/3'
_refine_ls_weighting_scheme calc
_refine_ls_wR_factor_gt 0.1126
_refine_ls_wR_factor_ref 0.1251
_reflns_number_gt 2613
_reflns_number_total 3209
_reflns_threshold_expression 'I > 2\s(I)'
_cod_data_source_file hb4260sup1.cif
_cod_data_source_block I
_cod_database_code 1549951
_shelx_space_group_comment
;
The symmetry employed for this shelxl refinement is uniquely defined
by the following loop, which should always be used as a source of
symmetry information in preference to the above space-group names.
They are only intended as comments.
;
_shelx_estimated_absorpt_t_min 0.713
_shelx_estimated_absorpt_t_max 0.931

loop_
_space_group_symop_operation_xyz
'x, y, z'
'-x+1/2, y+1/2, -z+1/2'
'-x, -y, -z'
'x-1/2, -y-1/2, z-1/2'

loop_
_atom_site_type_symbol
_atom_site_label
_atom_site_fract_x
_atom_site_fract_y
_atom_site_fract_z
_atom_site_U_iso_or_equiv
_atom_site_adp_type
_atom_site_calc_flag
_atom_site_occupancy
_atom_site_disorder_assembly
_atom_site_disorder_group
S S1 0.04411(5) 0.33255(6) 0.41909(4) 0.0606(2) Uani d 1 . .
N N1 0.35246(13) 0.63053(17) 0.34690(10) 0.0464(4) Uani d 1 . .
H H1A 0.415425 0.668287 0.327593 0.056 Uiso d 1 . .
N N2 0.16991(13) 0.56183(17) 0.46634(9) 0.0470(4) Uani d 1 . .
H H2 0.109900 0.578865 0.495602 0.056 Uiso d 1 . .
C C1 0.26404(17) 0.6658(2) 0.47957(12) 0.0484(5) Uani d 1 . .
H H1 0.329705 0.611765 0.505524 0.058 Uiso calc 1 . .
C C2 0.2299(2) 0.7841(3) 0.54160(14) 0.0638(6) Uani d 1 . .
H H2A 0.157157 0.823675 0.520850 0.077 Uiso calc 1 . .
H H2B 0.223027 0.736859 0.595837 0.077 Uiso calc 1 . .
C C3 0.3128(2) 0.9130(3) 0.55427(15) 0.0740(7) Uani d 1 . .
H H3A 0.286707 0.985167 0.593474 0.089 Uiso calc 1 . .
H H3B 0.384858 0.875486 0.578180 0.089 Uiso calc 1 . .
C C4 0.3246(2) 0.9874(3) 0.47095(15) 0.0664(6) Uani d 1 . .
H H4A 0.376771 1.070253 0.479142 0.080 Uiso calc 1 . .
H H4B 0.252863 1.026899 0.447656 0.080 Uiso calc 1 . .
C C5 0.3667(2) 0.8748(2) 0.40967(16) 0.0630(6) Uani d 1 . .
H H5A 0.441443 0.843268 0.431149 0.076 Uiso calc 1 . .
H H5B 0.371657 0.923603 0.355604 0.076 Uiso calc 1 . .
C C6 0.29211(16) 0.7361(2) 0.39586(12) 0.0453(4) Uani d 1 . .
H H6 0.222356 0.764715 0.362434 0.054 Uiso calc 1 . .
C C7 0.32591(15) 0.4872(2) 0.33075(11) 0.0402(4) Uani d 1 . .
C C8 0.23849(16) 0.4073(2) 0.35782(12) 0.0461(4) Uani d 1 . .
H H8 0.229905 0.311777 0.334793 0.055 Uiso calc 1 . .
C C9 0.15903(16) 0.4448(2) 0.41463(11) 0.0440(4) Uani d 1 . .
C C10 0.39812(14) 0.4097(2) 0.27311(11) 0.0417(4) Uani d 1 . .
C C11 0.43429(17) 0.2639(2) 0.28946(13) 0.0521(5) Uani d 1 . .
H H11 0.415250 0.214890 0.337637 0.062 Uiso calc 1 . .
C C12 0.49857(19) 0.1908(3) 0.23445(16) 0.0640(6) Uani d 1 . .
H H12 0.522541 0.093252 0.245910 0.077 Uiso calc 1 . .
C C13 0.52694(18) 0.2624(3) 0.16295(15) 0.0636(6) Uani d 1 . .
H H13 0.569293 0.212846 0.125778 0.076 Uiso calc 1 . .
C C14 0.49280(18) 0.4067(3) 0.14656(14) 0.0586(5) Uani d 1 . .
H H14 0.512929 0.455074 0.098518 0.070 Uiso calc 1 . .
C C15 0.42842(16) 0.4814(2) 0.20098(12) 0.0478(4) Uani d 1 . .
H H15 0.405520 0.579352 0.189269 0.057 Uiso calc 1 . .
O O1 0.55130(14) 0.7823(2) 0.28035(11) 0.0695(4) Uani d 1 . .
H H1B 0.527520 0.804551 0.228297 0.083 Uiso d 1 A .
C C16 0.6566(3) 0.7119(5) 0.2791(2) 0.0730(10) Uani d 0.880(8) A 1
H H16A 0.714534 0.786480 0.275471 0.088 Uiso calc 0.880(8) A 1
H H16B 0.655933 0.645981 0.230550 0.088 Uiso calc 0.880(8) A 1
C C17 0.6787(3) 0.6240(6) 0.3592(4) 0.1058(17) Uani d 0.880(8) A 1
H H17A 0.620071 0.552021 0.362783 0.159 Uiso calc 0.880(8) A 1
H H17B 0.681220 0.690618 0.406817 0.159 Uiso calc 0.880(8) A 1
H H17C 0.748986 0.572968 0.359468 0.159 Uiso calc 0.880(8) A 1
C C16A 0.6613(11) 0.734(3) 0.308(2) 0.0730(10) Uani d 0.120(8) A 2
H H16C 0.678136 0.768901 0.365371 0.088 Uiso calc 0.120(8) A 2
H H16D 0.711080 0.787784 0.273674 0.088 Uiso calc 0.120(8) A 2
C C17A 0.694(3) 0.573(3) 0.306(3) 0.1058(17) Uani d 0.120(8) A 2
H H17D 0.768610 0.560942 0.332235 0.159 Uiso calc 0.120(8) A 2
H H17E 0.689151 0.538366 0.248687 0.159 Uiso calc 0.120(8) A 2
H H17F 0.643514 0.515141 0.336788 0.159 Uiso calc 0.120(8) A 2

loop_
_atom_site_aniso_label
_atom_site_aniso_U_11
_atom_site_aniso_U_22
_atom_site_aniso_U_33
_atom_site_aniso_U_12
_atom_site_aniso_U_13
_atom_site_aniso_U_23
S1 0.0667(3) 0.0529(3) 0.0685(4) -0.0219(2) 0.0373(3) -0.0206(2)
N1 0.0516(9) 0.0382(8) 0.0527(9) -0.0079(7) 0.0223(7) -0.0065(7)
N2 0.0554(9) 0.0428(8) 0.0464(8) -0.0098(7) 0.0230(7) -0.0088(7)
C1 0.0574(11) 0.0449(10) 0.0446(10) -0.0076(8) 0.0127(8) -0.0047(8)
C2 0.0852(16) 0.0587(13) 0.0515(11) -0.0194(12) 0.0257(11) -0.0165(10)
C3 0.0958(18) 0.0668(15) 0.0605(13) -0.0214(13) 0.0133(12) -0.0239(12)
C4 0.0845(16) 0.0473(12) 0.0701(14) -0.0178(11) 0.0210(12) -0.0161(10)
C5 0.0766(14) 0.0470(11) 0.0702(14) -0.0181(10) 0.0305(11) -0.0142(10)
C6 0.0518(10) 0.0390(9) 0.0471(10) -0.0035(8) 0.0145(8) -0.0050(8)
C7 0.0450(9) 0.0378(9) 0.0394(9) 0.0009(7) 0.0121(7) 0.0000(7)
C8 0.0538(10) 0.0369(9) 0.0506(10) -0.0051(8) 0.0203(8) -0.0074(8)
C9 0.0543(10) 0.0380(9) 0.0422(9) -0.0044(8) 0.0168(8) -0.0010(7)
C10 0.0430(9) 0.0409(9) 0.0425(9) -0.0020(7) 0.0109(7) -0.0039(7)
C11 0.0605(12) 0.0456(11) 0.0515(11) 0.0078(9) 0.0129(9) 0.0008(9)
C12 0.0637(13) 0.0555(13) 0.0734(15) 0.0176(10) 0.0092(11) -0.0094(11)
C13 0.0520(11) 0.0755(15) 0.0661(14) 0.0061(10) 0.0210(10) -0.0197(12)
C14 0.0576(12) 0.0697(14) 0.0524(11) -0.0101(10) 0.0243(9) -0.0083(10)
C15 0.0517(10) 0.0457(10) 0.0483(10) -0.0049(8) 0.0165(8) -0.0027(8)
O1 0.0703(10) 0.0719(11) 0.0691(10) -0.0013(8) 0.0199(8) 0.0040(8)
C16 0.0624(14) 0.087(2) 0.071(2) -0.0080(13) 0.0133(14) 0.0089(17)
C17 0.083(2) 0.120(3) 0.110(3) -0.015(2) -0.007(2) 0.048(3)
C16A 0.0624(14) 0.087(2) 0.071(2) -0.0080(13) 0.0133(14) 0.0089(17)
C17A 0.083(2) 0.120(3) 0.110(3) -0.015(2) -0.007(2) 0.048(3)

loop_
_atom_type_symbol
_atom_type_description
_atom_type_scat_dispersion_real
_atom_type_scat_dispersion_imag
_atom_type_scat_source
C C 0.0181 0.0091 'International Tables Vol C Tables 4.2.6.8 and 6.1.1.4'
H H 0.0000 0.0000 'International Tables Vol C Tables 4.2.6.8 and 6.1.1.4'
N N 0.0311 0.0180 'International Tables Vol C Tables 4.2.6.8 and 6.1.1.4'
S S 0.3331 0.5567 'International Tables Vol C Tables 4.2.6.8 and 6.1.1.4'
O O 0.0492 0.0322 'International Tables Vol C Tables 4.2.6.8 and 6.1.1.4'

loop_
_geom_angle_atom_site_label_1
_geom_angle_atom_site_label_2
_geom_angle_atom_site_label_3
_geom_angle
C7 N1 C6 126.71(15)
C7 N1 H1A 118.7
C6 N1 H1A 114.5
C9 N2 C1 127.96(15)
C9 N2 H2 114.5
C1 N2 H2 117.6
N2 C1 C2 106.07(16)
N2 C1 C6 111.68(15)
C2 C1 C6 111.82(16)
N2 C1 H1 109.1
C2 C1 H1 109.1
C6 C1 H1 109.1
C3 C2 C1 113.13(19)
C3 C2 H2A 109.0
C1 C2 H2A 109.0
C3 C2 H2B 109.0
C1 C2 H2B 109.0
H2A C2 H2B 107.8
C4 C3 C2 109.73(19)
C4 C3 H3A 109.7
C2 C3 H3A 109.7
C4 C3 H3B 109.7
C2 C3 H3B 109.7
H3A C3 H3B 108.2
C3 C4 C5 109.8(2)
C3 C4 H4A 109.7
C5 C4 H4A 109.7
C3 C4 H4B 109.7
C5 C4 H4B 109.7
H4A C4 H4B 108.2
C4 C5 C6 113.44(17)
C4 C5 H5A 108.9
C6 C5 H5A 108.9
C4 C5 H5B 108.9
C6 C5 H5B 108.9
H5A C5 H5B 107.7
N1 C6 C5 106.42(15)
N1 C6 C1 111.14(16)
C5 C6 C1 112.51(16)
N1 C6 H6 108.9
C5 C6 H6 108.9
C1 C6 H6 108.9
N1 C7 C8 127.71(16)
N1 C7 C10 114.72(15)
C8 C7 C10 117.50(16)
C7 C8 C9 131.47(17)
C7 C8 H8 114.3
C9 C8 H8 114.3
N2 C9 C8 123.24(16)
N2 C9 S1 117.65(13)
C8 C9 S1 119.09(14)
C11 C10 C15 118.79(17)
C11 C10 C7 120.66(16)
C15 C10 C7 120.53(16)
C12 C11 C10 120.5(2)
C12 C11 H11 119.8
C10 C11 H11 119.8
C13 C12 C11 120.1(2)
C13 C12 H12 119.9
C11 C12 H12 119.9
C14 C13 C12 119.97(19)
C14 C13 H13 120.0
C12 C13 H13 120.0
C13 C14 C15 120.6(2)
C13 C14 H14 119.7
C15 C14 H14 119.7
C14 C15 C10 120.0(2)
C14 C15 H15 120.0
C10 C15 H15 120.0
C16 O1 H1B 107.3
C16A O1 H1B 124.5
O1 C16 C17 107.7(3)
O1 C16 H16A 110.2
C17 C16 H16A 110.2
O1 C16 H16B 110.2
C17 C16 H16B 110.2
H16A C16 H16B 108.5
C16 C17 H17A 109.5
C16 C17 H17B 109.5
H17A C17 H17B 109.5
C16 C17 H17C 109.5
H17A C17 H17C 109.5
H17B C17 H17C 109.5
O1 C16A C17A 122(2)
O1 C16A H16C 107.0
C17A C16A H16C 107.0
O1 C16A H16D 107.0
C17A C16A H16D 107.0
H16C C16A H16D 106.7
C16A C17A H17D 109.5
C16A C17A H17E 109.5
H17D C17A H17E 109.5
C16A C17A H17F 109.5
H17D C17A H17F 109.5
H17E C17A H17F 109.5

loop_
_geom_bond_atom_site_label_1
_geom_bond_atom_site_label_2
_geom_bond_distance
S1 C9 1.7143(18)
N1 C7 1.338(2)
N1 C6 1.461(2)
N1 H1A 0.9100
N2 C9 1.328(2)
N2 C1 1.463(2)
N2 H2 0.9099
C1 C2 1.528(3)
C1 C6 1.538(3)
C1 H1 0.9800
C2 C3 1.523(3)
C2 H2A 0.9700
C2 H2B 0.9700
C3 C4 1.501(3)
C3 H3A 0.9700
C3 H3B 0.9700
C4 C5 1.521(3)
C4 H4A 0.9700
C4 H4B 0.9700
C5 C6 1.532(3)
C5 H5A 0.9700
C5 H5B 0.9700
C6 H6 0.9800
C7 C8 1.375(2)
C7 C10 1.494(2)
C8 C9 1.419(2)
C8 H8 0.9300
C10 C11 1.389(3)
C10 C15 1.393(3)
C11 C12 1.387(3)
C11 H11 0.9300
C12 C13 1.376(3)
C12 H12 0.9300
C13 C14 1.369(3)
C13 H13 0.9300
C14 C15 1.388(3)
C14 H14 0.9300
C15 H15 0.9300
O1 C16 1.416(3)
O1 C16A 1.416(4)
O1 H1B 0.8700
C16 C17 1.495(5)
C16 H16A 0.9700
C16 H16B 0.9700
C17 H17A 0.9600
C17 H17B 0.9600
C17 H17C 0.9600
C16A C17A 1.495(6)
C16A H16C 0.9700
C16A H16D 0.9700
C17A H17D 0.9600
C17A H17E 0.9600
C17A H17F 0.9600

loop_
_geom_hbond_atom_site_label_D
_geom_hbond_atom_site_label_H
_geom_hbond_atom_site_label_A
_geom_hbond_site_symmetry_A
_geom_hbond_distance_DH
_geom_hbond_distance_HA
_geom_hbond_distance_DA
_geom_hbond_angle_DHA
_geom_hbond_publ_flag
N1 H1A O1 . 0.91 2.13 3.030(2) 173 yes
N2 H2 S1 3_566 0.91 2.53 3.4312(15) 171 yes
O1 H1B S1 2 0.87 2.42 3.2886(18) 173 yes
C6 H6 Cg2 2 0.98 2.54 3.516(2) 177 yes

loop_
_geom_torsion_atom_site_label_1
_geom_torsion_atom_site_label_2
_geom_torsion_atom_site_label_3
_geom_torsion_atom_site_label_4
_geom_torsion
C9 N2 C1 C2 176.7(2)
C9 N2 C1 C6 54.7(3)
N2 C1 C2 C3 -172.9(2)
C6 C1 C2 C3 -50.9(3)
C1 C2 C3 C4 58.6(3)
C2 C3 C4 C5 -60.0(3)
C3 C4 C5 C6 56.8(3)
C7 N1 C6 C5 169.86(19)
C7 N1 C6 C1 47.0(3)
C4 C5 C6 N1 -171.3(2)
C4 C5 C6 C1 -49.4(3)
N2 C1 C6 N1 -76.6(2)
C2 C1 C6 N1 164.69(17)
N2 C1 C6 C5 164.15(17)
C2 C1 C6 C5 45.5(2)
C6 N1 C7 C8 -1.6(3)
C6 N1 C7 C10 175.40(17)
N1 C7 C8 C9 -6.4(4)
C10 C7 C8 C9 176.8(2)
C1 N2 C9 C8 -4.3(3)
C1 N2 C9 S1 174.38(15)
C7 C8 C9 N2 -13.8(4)
C7 C8 C9 S1 167.52(18)
N1 C7 C10 C11 138.34(19)
C8 C7 C10 C11 -44.4(3)
N1 C7 C10 C15 -43.0(2)
C8 C7 C10 C15 134.25(19)
C15 C10 C11 C12 -0.6(3)
C7 C10 C11 C12 178.09(19)
C10 C11 C12 C13 -0.1(3)
C11 C12 C13 C14 0.8(4)
C12 C13 C14 C15 -0.8(3)
C13 C14 C15 C10 0.1(3)
C11 C10 C15 C14 0.6(3)
C7 C10 C15 C14 -178.09(18)

_cod_database_fobs_code 1549951
